data_7230413
loop_
_publ_author_name
'Vieira, Bruno J. C.'
'da Gama, Vasco'
'Santos, Isabel C.'
'Pereira, Laura C. J.'
'Bandeira, Nuno A. G.'
'Waerenborgh, Jo\~ao C.'

_publ_section_title
;
 Magnetic and structural correlations in [Fe(nsal2trien)] salts: the role
 of cation--anion interactions in the spin crossover phenomenon
;
_journal_issue 17
_journal_name_full CrystEngComm
_journal_page_first 2465
_journal_paper_doi 10.1039/C8CE00275D
_journal_volume 20
_journal_year 2018
_chemical_formula_sum 'C30 H36 Cl Fe N4 O4'
_chemical_formula_weight 607.93
_space_group_IT_number 14
_space_group_name_Hall '-P 2yn'
_space_group_name_H-M_alt 'P 1 21/n 1'
_symmetry_cell_setting monoclinic
_symmetry_space_group_name_Hall '-P 2yn'
_symmetry_space_group_name_H-M 'P 1 21/n 1'
_atom_sites_solution_hydrogens geom
_atom_sites_solution_primary direct
_atom_sites_solution_secondary difmap
_audit_creation_method SHELXL-97
_audit_update_record
;
2017-08-22 deposited with the CCDC.
2018-04-05 downloaded from the CCDC.
;
_cell_angle_alpha 90.00
_cell_angle_beta 96.769(2)
_cell_angle_gamma 90.00
_cell_formula_units_Z 4
_cell_length_a 8.6116(3)
_cell_length_b 15.4474(4)
_cell_length_c 20.4760(6)
_cell_measurement_reflns_used 5126
_cell_measurement_temperature 150(2)
_cell_measurement_theta_max 26.45
_cell_measurement_theta_min 2.40
_cell_volume 2704.87(14)
_computing_cell_refinement 'Bruker SAINT'
_computing_data_collection 'Bruker APEX2'
_computing_data_reduction 'Bruker SAINT'
_computing_molecular_graphics 'Mercury (Macrae et al, 2008)'
_computing_publication_material 'Mercury (Macrae et al, 2008)'
_computing_structure_refinement 'SHELXL-97 (Sheldrick, 2008)'
_computing_structure_solution 'SIR97 (Altomare et al, 1999)'
_diffrn_ambient_temperature 150(2)
_diffrn_measured_fraction_theta_full 0.996
_diffrn_measured_fraction_theta_max 0.996
_diffrn_measurement_device_type 'Bruker-AXS APEX- CCD area-detector'
_diffrn_measurement_method '\f and \w'
_diffrn_radiation_monochromator graphite
_diffrn_radiation_source 'fine-focus sealed tube'
_diffrn_radiation_type MoK\a
_diffrn_radiation_wavelength 0.71073
_diffrn_reflns_av_R_equivalents 0.0509
_diffrn_reflns_av_sigmaI/netI 0.0411
_diffrn_reflns_limit_h_max 10
_diffrn_reflns_limit_h_min -10
_diffrn_reflns_limit_k_max 18
_diffrn_reflns_limit_k_min -18
_diffrn_reflns_limit_l_max 23
_diffrn_reflns_limit_l_min -24
_diffrn_reflns_number 20854
_diffrn_reflns_theta_full 25.03
_diffrn_reflns_theta_max 25.03
_diffrn_reflns_theta_min 2.72
_exptl_absorpt_coefficient_mu 0.702
_exptl_absorpt_correction_T_max 0.9332
_exptl_absorpt_correction_T_min 0.8960
_exptl_absorpt_correction_type multi-scan
_exptl_absorpt_process_details '(SADABS; Sheldrick, 2004)'
_exptl_crystal_colour black
_exptl_crystal_density_diffrn 1.493
_exptl_crystal_density_method 'not measured'
_exptl_crystal_description prism
_exptl_crystal_F_000 1276
_exptl_crystal_size_max 0.16
_exptl_crystal_size_mid 0.12
_exptl_crystal_size_min 0.10
_refine_diff_density_max 0.557
_refine_diff_density_min -0.860
_refine_diff_density_rms 0.074
_refine_ls_extinction_method none
_refine_ls_goodness_of_fit_ref 1.066
_refine_ls_hydrogen_treatment constr
_refine_ls_matrix_type full
_refine_ls_number_parameters 361
_refine_ls_number_reflns 4760
_refine_ls_number_restraints 4
_refine_ls_restrained_S_all 1.105
_refine_ls_R_factor_all 0.0566
_refine_ls_R_factor_gt 0.0422
_refine_ls_shift/su_max 0.008
_refine_ls_shift/su_mean 0.002
_refine_ls_structure_factor_coef Fsqd
_refine_ls_weighting_details 'calc w=1/[\s^2^(Fo^2^)+(0.0727P)^2^+1.1022P] where P=(Fo^2^+2Fc^2^)/3'
_refine_ls_weighting_scheme calc
_refine_ls_wR_factor_gt 0.1172
_refine_ls_wR_factor_ref 0.1245
_reflns_number_gt 3821
_reflns_number_total 4760
_reflns_threshold_expression >2sigma(I)
_cod_data_source_file c8ce00275d2.cif
_cod_data_source_block nsta
_cod_depositor_comments 'Adding full bibliography for 7230412--7230415.cif.'
_cod_original_sg_symbol_H-M 'P 21/n'
_cod_database_code 7230413

loop_
_symmetry_equiv_pos_as_xyz
'x, y, z'
'-x+1/2, y+1/2, -z+1/2'
'-x, -y, -z'
'x-1/2, -y-1/2, z-1/2'

loop_
_atom_site_label
_atom_site_type_symbol
_atom_site_fract_x
_atom_site_fract_y
_atom_site_fract_z
_atom_site_U_iso_or_equiv
_atom_site_adp_type
_atom_site_occupancy
_atom_site_symmetry_multiplicity
_atom_site_calc_flag
_atom_site_refinement_flags
Fe1 Fe 0.65996(5) 0.26721(3) 0.18168(2) 0.01717(15) Uani 1 1 d .
Cl1 Cl 0.72186(10) 0.53834(5) 0.20655(4) 0.0296(2) Uani 1 1 d .
O1 O 0.7434(2) 0.17360(13) 0.13720(10) 0.0216(5) Uani 1 1 d .
O2 O 0.5405(2) 0.31342(13) 0.10667(10) 0.0228(5) Uani 1 1 d .
N1 N 0.4798(3) 0.20138(15) 0.19856(12) 0.0202(5) Uani 1 1 d .
N2 N 0.5700(3) 0.35754(15) 0.23598(12) 0.0210(5) Uani 1 1 d .
H2A H 0.5865 0.4110 0.2172 0.025 Uiso 1 1 calc R
N3 N 0.7890(3) 0.23632(16) 0.26584(12) 0.0212(5) Uani 1 1 d .
H3A H 0.7893 0.1763 0.2691 0.025 Uiso 1 1 calc R
N4 N 0.8394(3) 0.33292(15) 0.16470(12) 0.0189(5) Uani 1 1 d .
C1 C 0.6729(3) 0.10044(18) 0.11801(14) 0.0194(6) Uani 1 1 d .
C2 C 0.7565(4) 0.04546(19) 0.07843(15) 0.0243(7) Uani 1 1 d .
H2 H 0.8563 0.0631 0.0679 0.029 Uiso 1 1 calc R
C3 C 0.6966(4) -0.0313(2) 0.05556(16) 0.0269(7) Uani 1 1 d .
H3 H 0.7553 -0.0663 0.0292 0.032 Uiso 1 1 calc R
C4 C 0.5485(4) -0.06083(19) 0.06999(15) 0.0235(7) Uani 1 1 d .
C5 C 0.4864(4) -0.1405(2) 0.04471(16) 0.0293(7) Uani 1 1 d .
H5 H 0.5458 -0.1748 0.0182 0.035 Uiso 1 1 calc R
C6 C 0.3438(4) -0.1690(2) 0.05747(17) 0.0333(8) Uani 1 1 d .
H6 H 0.3033 -0.2225 0.0400 0.040 Uiso 1 1 calc R
C7 C 0.2582(4) -0.1183(2) 0.09671(17) 0.0352(8) Uani 1 1 d .
H7 H 0.1584 -0.1378 0.1059 0.042 Uiso 1 1 calc R
C8 C 0.3147(4) -0.0405(2) 0.12254(17) 0.0323(8) Uani 1 1 d .
H8 H 0.2536 -0.0077 0.1493 0.039 Uiso 1 1 calc R
C9 C 0.4628(4) -0.00874(19) 0.10976(14) 0.0225(7) Uani 1 1 d .
C10 C 0.5266(3) 0.07373(19) 0.13431(14) 0.0202(6) Uani 1 1 d .
C11 C 0.4402(3) 0.12568(19) 0.17520(14) 0.0211(6) Uani 1 1 d .
H11 H 0.3446 0.1024 0.1863 0.025 Uiso 1 1 calc R
C12 C 0.3713(4) 0.2462(2) 0.23789(17) 0.0268(7) Uani 1 1 d .
H12A H 0.3927 0.2294 0.2848 0.032 Uiso 1 1 calc R
H12B H 0.2617 0.2309 0.2219 0.032 Uiso 1 1 calc R
C13 C 0.3982(4) 0.3425(2) 0.22975(17) 0.0270(7) Uani 1 1 d .
H13A H 0.3490 0.3621 0.1861 0.032 Uiso 1 1 calc R
H13B H 0.3512 0.3753 0.2640 0.032 Uiso 1 1 calc R
C14 C 0.6475(4) 0.3594(2) 0.30451(15) 0.0256(7) Uani 1 1 d .
H14A H 0.5707 0.3752 0.3348 0.031 Uiso 1 1 calc R
H14B H 0.7318 0.4033 0.3087 0.031 Uiso 1 1 calc R
C15 C 0.7158(4) 0.2705(2) 0.32257(15) 0.0262(7) Uani 1 1 d .
H15A H 0.7951 0.2751 0.3616 0.031 Uiso 1 1 calc R
H15B H 0.6322 0.2309 0.3333 0.031 Uiso 1 1 calc R
C16 C 0.9537(4) 0.2644(2) 0.26373(16) 0.0259(7) Uani 1 1 d .
H16A H 1.0132 0.2176 0.2449 0.031 Uiso 1 1 calc R
H16B H 1.0036 0.2764 0.3089 0.031 Uiso 1 1 calc R
C17 C 0.9563(3) 0.34571(19) 0.22172(15) 0.0238(7) Uani 1 1 d .
H17A H 0.9302 0.3973 0.2470 0.029 Uiso 1 1 calc R
H17B H 1.0612 0.3541 0.2075 0.029 Uiso 1 1 calc R
C18 C 0.8643(4) 0.36379(18) 0.10844(15) 0.0215(6) Uani 1 1 d .
H18 H 0.9645 0.3879 0.1050 0.026 Uiso 1 1 calc RD
C19 C 0.7535(4) 0.36463(18) 0.05086(15) 0.0238(7) Uani 1 1 d .
C20 C 0.8021(4) 0.39122(19) -0.01163(15) 0.0275(7) Uani 1 1 d .
C21 C 0.9600(4) 0.3988(2) -0.02314(17) 0.0333(8) Uani 1 1 d .
H21 H 1.0402 0.3884 0.0120 0.040 Uiso 1 1 calc RD
C22 C 1.0005(5) 0.4208(2) -0.08364(18) 0.0416(9) Uani 1 1 d .
H22 H 1.1079 0.4243 -0.0900 0.050 Uiso 1 1 calc R
C23 C 0.8864(5) 0.4381(2) -0.13600(18) 0.0464(11) Uani 1 1 d .
H23 H 0.9156 0.4542 -0.1776 0.056 Uiso 1 1 calc R
C24 C 0.7309(5) 0.4316(2) -0.12707(18) 0.0437(10) Uani 1 1 d .
H24 H 0.6527 0.4435 -0.1627 0.052 Uiso 1 1 calc R
C25 C 0.6867(4) 0.4076(2) -0.06535(16) 0.0331(8) Uani 1 1 d .
C26 C 0.5264(5) 0.3974(2) -0.05689(17) 0.0366(8) Uani 1 1 d .
H26 H 0.4485 0.4115 -0.0921 0.044 Uiso 1 1 calc R
C27 C 0.4826(4) 0.3677(2) 0.00066(16) 0.0309(8) Uani 1 1 d .
H27 H 0.3746 0.3609 0.0048 0.037 Uiso 1 1 calc R
C28 C 0.5955(4) 0.34660(19) 0.05492(15) 0.0238(7) Uani 1 1 d .
O3W O 0.4415(4) 0.5508(3) 0.29244(17) 0.0736(10) Uani 1 1 d .
H3B H 0.5432 0.5478 0.2647 0.088 Uiso 1 1 d R
H3C H 0.4493 0.6073 0.3182 0.088 Uiso 1 1 d R
O4 O 1.0596(4) 0.1838(3) 0.12277(19) 0.0801(11) Uani 1 1 d D
H4 H 0.9779 0.2133 0.1238 0.120 Uiso 1 1 calc R
C90 C 1.1189(7) 0.1968(4) 0.0610(2) 0.0680(14) Uani 1 1 d D
H90A H 1.0379 0.2112 0.0242 0.082 Uiso 1 1 calc R
H90B H 1.1884 0.1499 0.0487 0.082 Uiso 1 1 calc R
C91 C 1.2036(10) 0.2737(6) 0.0922(5) 0.167(4) Uani 1 1 d D
H91A H 1.1488 0.2948 0.1284 0.250 Uiso 1 1 calc RD
H91B H 1.2071 0.3196 0.0594 0.250 Uiso 1 1 calc RD
H91C H 1.3105 0.2570 0.1094 0.250 Uiso 1 1 calc R

loop_
_atom_site_aniso_label
_atom_site_aniso_U_11
_atom_site_aniso_U_22
_atom_site_aniso_U_33
_atom_site_aniso_U_23
_atom_site_aniso_U_13
_atom_site_aniso_U_12
Fe1 0.0165(2) 0.0158(2) 0.0195(2) -0.00212(16) 0.00318(17) -0.00201(16)
Cl1 0.0383(5) 0.0192(4) 0.0318(4) -0.0005(3) 0.0066(4) -0.0011(3)
O1 0.0204(11) 0.0208(10) 0.0244(11) -0.0067(9) 0.0066(9) -0.0027(8)
O2 0.0206(11) 0.0262(11) 0.0216(11) 0.0021(9) 0.0027(9) -0.0019(9)
N1 0.0185(12) 0.0205(12) 0.0220(13) -0.0021(10) 0.0038(10) -0.0009(10)
N2 0.0199(13) 0.0197(12) 0.0241(14) -0.0017(10) 0.0050(11) -0.0014(10)
N3 0.0228(13) 0.0180(12) 0.0231(13) -0.0020(10) 0.0040(11) -0.0018(10)
N4 0.0174(12) 0.0180(12) 0.0214(14) -0.0016(10) 0.0027(10) -0.0026(10)
C1 0.0222(15) 0.0174(14) 0.0176(15) -0.0009(12) -0.0023(12) 0.0005(12)
C2 0.0238(16) 0.0242(16) 0.0248(17) -0.0022(13) 0.0021(13) 0.0008(12)
C3 0.0313(18) 0.0238(16) 0.0251(17) -0.0055(13) 0.0007(14) 0.0044(13)
C4 0.0305(17) 0.0206(15) 0.0180(16) 0.0000(12) -0.0026(13) 0.0019(13)
C5 0.042(2) 0.0194(15) 0.0247(17) -0.0034(13) -0.0015(15) 0.0011(14)
C6 0.048(2) 0.0206(16) 0.0294(19) -0.0048(14) -0.0010(16) -0.0116(15)
C7 0.039(2) 0.0328(18) 0.035(2) -0.0046(15) 0.0087(16) -0.0165(15)
C8 0.0367(19) 0.0320(18) 0.0299(19) -0.0065(14) 0.0112(15) -0.0127(15)
C9 0.0311(17) 0.0197(14) 0.0158(15) 0.0003(12) -0.0014(13) -0.0051(13)
C10 0.0233(16) 0.0192(14) 0.0176(15) -0.0006(12) 0.0005(12) -0.0034(12)
C11 0.0197(15) 0.0232(15) 0.0206(16) -0.0004(12) 0.0034(12) -0.0059(12)
C12 0.0236(16) 0.0271(16) 0.0320(18) -0.0090(14) 0.0126(14) -0.0046(13)
C13 0.0196(16) 0.0263(16) 0.0359(19) -0.0056(14) 0.0070(14) 0.0017(13)
C14 0.0251(16) 0.0290(16) 0.0235(17) -0.0063(13) 0.0058(13) -0.0024(13)
C15 0.0312(17) 0.0290(17) 0.0189(16) -0.0034(13) 0.0047(14) -0.0025(13)
C16 0.0201(16) 0.0277(16) 0.0282(17) 0.0002(14) -0.0038(14) 0.0016(13)
C17 0.0175(15) 0.0259(16) 0.0273(17) -0.0014(13) -0.0002(13) -0.0053(12)
C18 0.0220(15) 0.0156(14) 0.0280(17) -0.0039(12) 0.0077(13) -0.0036(12)
C19 0.0305(17) 0.0180(14) 0.0231(16) -0.0012(12) 0.0044(14) -0.0042(12)
C20 0.042(2) 0.0168(14) 0.0245(17) -0.0016(13) 0.0089(15) -0.0046(13)
C21 0.043(2) 0.0280(18) 0.0309(19) -0.0033(14) 0.0122(16) -0.0089(15)
C22 0.061(3) 0.0306(19) 0.038(2) -0.0052(16) 0.024(2) -0.0119(17)
C23 0.084(3) 0.0328(19) 0.026(2) -0.0030(16) 0.023(2) -0.018(2)
C24 0.073(3) 0.0336(19) 0.0242(19) 0.0016(15) 0.0052(19) -0.0142(19)
C25 0.051(2) 0.0238(16) 0.0248(18) -0.0001(14) 0.0057(16) -0.0074(15)
C26 0.047(2) 0.0319(18) 0.0284(19) 0.0049(15) -0.0070(17) 0.0002(16)
C27 0.0310(18) 0.0320(18) 0.0287(18) 0.0014(15) -0.0009(15) -0.0029(14)
C28 0.0297(17) 0.0205(15) 0.0210(16) -0.0026(12) 0.0027(13) -0.0014(13)
O3W 0.057(2) 0.099(3) 0.068(2) 0.0178(19) 0.0242(17) 0.0107(18)
O4 0.059(2) 0.092(3) 0.091(3) -0.011(2) 0.019(2) -0.0037(19)
C90 0.072(3) 0.084(4) 0.050(3) -0.007(3) 0.016(3) 0.020(3)
C91 0.122(7) 0.218(12) 0.168(9) 0.050(8) 0.046 0.041

loop_
_atom_type_symbol
_atom_type_description
_atom_type_scat_dispersion_real
_atom_type_scat_dispersion_imag
_atom_type_scat_source
C C 0.0033 0.0016 'International Tables Vol C Tables 4.2.6.8 and 6.1.1.4'
H H 0.0000 0.0000 'International Tables Vol C Tables 4.2.6.8 and 6.1.1.4'
N N 0.0061 0.0033 'International Tables Vol C Tables 4.2.6.8 and 6.1.1.4'
O O 0.0106 0.0060 'International Tables Vol C Tables 4.2.6.8 and 6.1.1.4'
Fe Fe 0.3463 0.8444 'International Tables Vol C Tables 4.2.6.8 and 6.1.1.4'
Cl Cl 0.1484 0.1585 'International Tables Vol C Tables 4.2.6.8 and 6.1.1.4'

loop_
_geom_angle_atom_site_label_1
_geom_angle_atom_site_label_2
_geom_angle_atom_site_label_3
_geom_angle
O2 Fe1 O1 95.67(9)
O2 Fe1 N4 91.48(9)
O1 Fe1 N4 87.55(9)
O2 Fe1 N1 88.41(10)
O1 Fe1 N1 92.45(9)
N4 Fe1 N1 179.90(12)
O2 Fe1 N3 171.53(9)
O1 Fe1 N3 91.62(10)
N4 Fe1 N3 84.52(10)
N1 Fe1 N3 95.58(10)
O2 Fe1 N2 88.79(10)
O1 Fe1 N2 174.22(10)
N4 Fe1 N2 96.03(10)
N1 Fe1 N2 83.98(10)
N3 Fe1 N2 84.22(10)
C1 O1 Fe1 127.48(18)
C28 O2 Fe1 126.18(19)
C11 N1 C12 118.0(2)
C11 N1 Fe1 126.6(2)
C12 N1 Fe1 115.29(19)
C14 N2 C13 114.6(2)
C14 N2 Fe1 112.30(18)
C13 N2 Fe1 106.87(18)
C15 N3 C16 114.4(2)
C15 N3 Fe1 110.28(19)
C16 N3 Fe1 109.93(19)
C18 N4 C17 119.5(2)
C18 N4 Fe1 125.6(2)
C17 N4 Fe1 114.90(18)
O1 C1 C10 125.1(3)
O1 C1 C2 115.7(3)
C10 C1 C2 119.2(3)
C3 C2 C1 121.4(3)
C2 C3 C4 121.6(3)
C9 C4 C5 120.3(3)
C9 C4 C3 118.7(3)
C5 C4 C3 120.9(3)
C6 C5 C4 121.6(3)
C5 C6 C7 118.6(3)
C8 C7 C6 121.6(3)
C7 C8 C9 121.0(3)
C4 C9 C8 116.8(3)
C4 C9 C10 119.8(3)
C8 C9 C10 123.4(3)
C1 C10 C11 121.2(3)
C1 C10 C9 119.3(3)
C11 C10 C9 119.5(3)
N1 C11 C10 126.2(3)
N1 C12 C13 106.6(2)
N2 C13 C12 107.8(2)
N2 C14 C15 109.4(2)
N3 C15 C14 108.6(2)
N3 C16 C17 109.5(2)
N4 C17 C16 106.5(2)
N4 C18 C19 125.2(3)
C28 C19 C18 120.6(3)
C28 C19 C20 119.5(3)
C18 C19 C20 119.7(3)
C21 C20 C25 117.2(3)
C21 C20 C19 123.7(3)
C25 C20 C19 119.1(3)
C22 C21 C20 121.7(4)
C21 C22 C23 120.8(4)
C24 C23 C22 119.6(3)
C23 C24 C25 120.5(4)
C24 C25 C20 120.3(4)
C24 C25 C26 120.4(3)
C20 C25 C26 119.3(3)
C27 C26 C25 121.1(3)
C26 C27 C28 121.3(3)
O2 C28 C19 124.8(3)
O2 C28 C27 116.1(3)
C19 C28 C27 119.1(3)
O4 C90 C91 86.5(5)

loop_
_geom_bond_atom_site_label_1
_geom_bond_atom_site_label_2
_geom_bond_distance
Fe1 O2 1.885(2)
Fe1 O1 1.895(2)
Fe1 N4 1.914(2)
Fe1 N1 1.920(2)
Fe1 N3 1.995(2)
Fe1 N2 1.997(2)
O1 C1 1.321(3)
O2 C28 1.315(4)
N1 C11 1.294(4)
N1 C12 1.476(4)
N2 C14 1.482(4)
N2 C13 1.488(4)
N3 C15 1.483(4)
N3 C16 1.488(4)
N4 C18 1.288(4)
N4 C17 1.462(4)
C1 C10 1.403(4)
C1 C2 1.426(4)
C2 C3 1.355(4)
C3 C4 1.418(5)
C4 C9 1.413(4)
C4 C5 1.415(4)
C5 C6 1.359(5)
C6 C7 1.394(5)
C7 C8 1.378(5)
C8 C9 1.419(4)
C9 C10 1.453(4)
C10 C11 1.430(4)
C12 C13 1.518(4)
C14 C15 1.521(4)
C16 C17 1.525(4)
C18 C19 1.427(4)
C19 C28 1.401(4)
C19 C20 1.452(4)
C20 C21 1.412(5)
C20 C25 1.416(5)
C21 C22 1.369(5)
C22 C23 1.392(6)
C23 C24 1.376(6)
C24 C25 1.412(5)
C25 C26 1.420(5)
C26 C27 1.358(5)
C27 C28 1.425(5)
O4 C90 1.434(6)
C90 C91 1.498(10)
